data_7025784
loop_
_publ_author_name
'Copolovici, Dana'
'Bojan, Vilma R.'
'Ra\,t, Ciprian I'
'Silvestru, Anca'
'Breunig, Hans J.'
'Silvestru, Cristian'

_publ_section_title
;
 New chiral organoantimony(III) compounds containing intramolecular N
 --&gt; Sb interactions--solution behaviour and solid state structures.
;
_journal_issue 28
_journal_name_full 'Dalton transactions (Cambridge, England : 2003)'
_journal_page_first 6410
_journal_page_last 6418
_journal_paper_doi 10.1039/c003318a
_journal_volume 39
_journal_year 2010
_chemical_formula_moiety 'C24 H29 N2 Sb'
_chemical_formula_sum 'C24 H29 N2 Sb'
_chemical_formula_weight 467.24
_chemical_name_systematic
;
?
;
_space_group_IT_number 2
_symmetry_cell_setting triclinic
_symmetry_space_group_name_Hall '-P 1'
_symmetry_space_group_name_H-M 'P -1'
_atom_sites_solution_hydrogens geom
_atom_sites_solution_primary direct
_atom_sites_solution_secondary difmap
_audit_creation_method SHELXL-97
_cell_angle_alpha 88.2760(10)
_cell_angle_beta 89.6180(10)
_cell_angle_gamma 82.7230(10)
_cell_formula_units_Z 4
_cell_length_a 8.7366(6)
_cell_length_b 16.1565(11)
_cell_length_c 16.1689(11)
_cell_measurement_reflns_used 4018
_cell_measurement_temperature 297(2)
_cell_measurement_theta_max 21.24
_cell_measurement_theta_min 2.35
_cell_volume 2262.9(3)
_computing_cell_refinement 'Bruker SMART'
_computing_data_collection 'Bruker SMART'
_computing_data_reduction 'Bruker SAINT'
_computing_molecular_graphics 'Bruker SHELXTL'
_computing_publication_material 'Bruker SHELXTL'
_computing_structure_refinement 'Bruker SHELXTL'
_computing_structure_solution 'Bruker SHELXTL'
_diffrn_ambient_temperature 297(2)
_diffrn_measured_fraction_theta_full 0.998
_diffrn_measured_fraction_theta_max 0.998
_diffrn_measurement_device_type 'CCD area detector'
_diffrn_measurement_method 'phi and omega scans'
_diffrn_radiation_monochromator graphite
_diffrn_radiation_source 'fine-focus sealed tube'
_diffrn_radiation_type MoK\a
_diffrn_radiation_wavelength 0.71073
_diffrn_reflns_av_R_equivalents 0.0463
_diffrn_reflns_av_sigmaI/netI 0.0566
_diffrn_reflns_limit_h_max 10
_diffrn_reflns_limit_h_min -10
_diffrn_reflns_limit_k_max 19
_diffrn_reflns_limit_k_min -19
_diffrn_reflns_limit_l_max 19
_diffrn_reflns_limit_l_min -19
_diffrn_reflns_number 22113
_diffrn_reflns_theta_full 25.00
_diffrn_reflns_theta_max 25.00
_diffrn_reflns_theta_min 1.76
_exptl_absorpt_coefficient_mu 1.229
_exptl_absorpt_correction_T_max 0.8974
_exptl_absorpt_correction_T_min 0.7737
_exptl_absorpt_correction_type multi-scan
_exptl_absorpt_process_details 'Bruker, 2001.'
_exptl_crystal_colour colourless
_exptl_crystal_density_diffrn 1.371
_exptl_crystal_density_method 'not measured'
_exptl_crystal_description block
_exptl_crystal_F_000 952
_exptl_crystal_size_max 0.22
_exptl_crystal_size_mid 0.20
_exptl_crystal_size_min 0.09
_refine_diff_density_max 0.647
_refine_diff_density_min -0.489
_refine_diff_density_rms 0.072
_refine_ls_extinction_method none
_refine_ls_goodness_of_fit_ref 1.085
_refine_ls_hydrogen_treatment constr
_refine_ls_matrix_type full
_refine_ls_number_parameters 495
_refine_ls_number_reflns 7962
_refine_ls_number_restraints 0
_refine_ls_restrained_S_all 1.085
_refine_ls_R_factor_all 0.0583
_refine_ls_R_factor_gt 0.0442
_refine_ls_shift/su_max 0.002
_refine_ls_shift/su_mean 0.000
_refine_ls_structure_factor_coef Fsqd
_refine_ls_weighting_details 'calc w=1/[\s^2^(Fo^2^)+(0.0251P)^2^+0.0000P] where P=(Fo^2^+2Fc^2^)/3'
_refine_ls_weighting_scheme calc
_refine_ls_wR_factor_gt 0.0838
_refine_ls_wR_factor_ref 0.0887
_reflns_number_gt 6442
_reflns_number_total 7962
_reflns_threshold_expression >2sigma(I)
_cod_data_source_file c003318a.txt
_cod_data_source_block 150rich
_cod_depositor_comments
;
The following automatic conversions were performed:

'_symmetry_cell_setting' value 'Triclinic' changed to 'triclinic'
according to /home/saulius/struct/CIF-dictionaries/cif_core.dic
dictionary named 'cif_core.dic' version 2.4.2 from 2011-04-26.

Automatic conversion script
Id: cif_fix_values 1891 2012-01-12 08:04:46Z andrius 
;
_cod_original_sg_symbol_H-M 'P-1 '
_cod_database_code 7025784

loop_
_symmetry_equiv_pos_as_xyz
'x, y, z'
'-x, -y, -z'

loop_
_atom_site_label
_atom_site_type_symbol
_atom_site_fract_x
_atom_site_fract_y
_atom_site_fract_z
_atom_site_U_iso_or_equiv
_atom_site_adp_type
_atom_site_occupancy
_atom_site_symmetry_multiplicity
_atom_site_calc_flag
_atom_site_refinement_flags
C1 C 0.4072(4) 0.3630(2) 0.7783(3) 0.0399(10) Uani 1 1 d .
C2 C 0.4962(5) 0.4236(3) 0.7488(3) 0.0463(11) Uani 1 1 d .
C3 C 0.5717(6) 0.4683(3) 0.8045(3) 0.0639(14) Uani 1 1 d .
H3 H 0.6319 0.5080 0.7844 0.077 Uiso 1 1 calc R
C4 C 0.5595(6) 0.4552(3) 0.8878(3) 0.0742(16) Uani 1 1 d .
H4 H 0.6094 0.4867 0.9239 0.089 Uiso 1 1 calc R
C5 C 0.4733(6) 0.3954(3) 0.9187(3) 0.0660(14) Uani 1 1 d .
H5 H 0.4662 0.3852 0.9754 0.079 Uiso 1 1 calc R
C6 C 0.3973(5) 0.3505(3) 0.8636(3) 0.0534(12) Uani 1 1 d .
H6 H 0.3378 0.3108 0.8844 0.064 Uiso 1 1 calc R
C7 C 0.5066(5) 0.4427(3) 0.6571(3) 0.0567(13) Uani 1 1 d .
H7A H 0.4101 0.4737 0.6383 0.068 Uiso 1 1 calc R
H7B H 0.5879 0.4775 0.6468 0.068 Uiso 1 1 calc R
C8 C 0.6976(5) 0.3285(3) 0.6208(3) 0.0794(17) Uani 1 1 d .
H8A H 0.7128 0.2760 0.5937 0.119 Uiso 1 1 calc R
H8B H 0.7191 0.3196 0.6787 0.119 Uiso 1 1 calc R
H8C H 0.7658 0.3649 0.5971 0.119 Uiso 1 1 calc R
C9 C 0.5016(6) 0.3808(3) 0.5229(3) 0.0793(17) Uani 1 1 d .
H9A H 0.5675 0.4184 0.4987 0.119 Uiso 1 1 calc R
H9B H 0.3959 0.4050 0.5174 0.119 Uiso 1 1 calc R
H9C H 0.5170 0.3288 0.4949 0.119 Uiso 1 1 calc R
C10 C 0.4578(4) 0.1862(2) 0.6887(2) 0.0375(10) Uani 1 1 d .
C11 C 0.4564(5) 0.1303(3) 0.6245(3) 0.0420(10) Uani 1 1 d .
C12 C 0.5742(5) 0.0639(3) 0.6193(3) 0.0551(13) Uani 1 1 d .
H12 H 0.5730 0.0264 0.5768 0.066 Uiso 1 1 calc R
C13 C 0.6915(5) 0.0530(3) 0.6757(3) 0.0627(14) Uani 1 1 d .
H13 H 0.7701 0.0089 0.6709 0.075 Uiso 1 1 calc R
C14 C 0.6938(5) 0.1064(3) 0.7387(3) 0.0613(14) Uani 1 1 d .
H14 H 0.7731 0.0985 0.7774 0.074 Uiso 1 1 calc R
C15 C 0.5776(5) 0.1728(3) 0.7454(3) 0.0492(11) Uani 1 1 d .
H15 H 0.5799 0.2091 0.7888 0.059 Uiso 1 1 calc R
C16 C 0.3287(5) 0.1416(3) 0.5610(3) 0.0527(12) Uani 1 1 d .
H16A H 0.3384 0.1909 0.5267 0.063 Uiso 1 1 calc R
H16B H 0.3386 0.0938 0.5256 0.063 Uiso 1 1 calc R
C17 C 0.0578(6) 0.1781(4) 0.5408(3) 0.0934(19) Uani 1 1 d .
H17A H 0.0727 0.2323 0.5186 0.140 Uiso 1 1 calc R
H17B H -0.0409 0.1811 0.5677 0.140 Uiso 1 1 calc R
H17C H 0.0617 0.1393 0.4967 0.140 Uiso 1 1 calc R
C18 C 0.1494(6) 0.0728(3) 0.6422(3) 0.0781(16) Uani 1 1 d .
H18A H 0.1411 0.0310 0.6021 0.117 Uiso 1 1 calc R
H18B H 0.0548 0.0823 0.6731 0.117 Uiso 1 1 calc R
H18C H 0.2329 0.0541 0.6793 0.117 Uiso 1 1 calc R
C19 C 0.1391(5) 0.2477(3) 0.7868(3) 0.0442(11) Uani 1 1 d .
C20 C 0.1792(6) 0.1753(3) 0.8356(3) 0.0577(13) Uani 1 1 d .
H20 H 0.2756 0.1445 0.8293 0.069 Uiso 1 1 calc R
C21 C 0.0774(7) 0.1497(3) 0.8926(3) 0.0721(16) Uani 1 1 d .
H21 H 0.1057 0.1021 0.9255 0.087 Uiso 1 1 calc R
C22 C -0.0669(8) 0.1942(5) 0.9015(4) 0.090(2) Uani 1 1 d .
H22 H -0.1364 0.1765 0.9399 0.108 Uiso 1 1 calc R
C23 C -0.1069(6) 0.2640(4) 0.8538(4) 0.087(2) Uani 1 1 d .
H23 H -0.2041 0.2941 0.8600 0.105 Uiso 1 1 calc R
C24 C -0.0057(5) 0.2910(3) 0.7966(3) 0.0615(14) Uani 1 1 d .
H24 H -0.0353 0.3388 0.7642 0.074 Uiso 1 1 calc R
C25 C 0.1598(5) 0.3647(2) 0.2744(2) 0.0403(10) Uani 1 1 d .
C26 C 0.0421(5) 0.4250(3) 0.2438(3) 0.0468(11) Uani 1 1 d .
C27 C -0.0524(6) 0.4718(3) 0.2984(3) 0.0647(14) Uani 1 1 d .
H27 H -0.1296 0.5118 0.2777 0.078 Uiso 1 1 calc R
C28 C -0.0356(6) 0.4611(3) 0.3824(3) 0.0728(16) Uani 1 1 d .
H28 H -0.1002 0.4935 0.4181 0.087 Uiso 1 1 calc R
C29 C 0.0783(6) 0.4015(3) 0.4133(3) 0.0651(14) Uani 1 1 d .
H29 H 0.0901 0.3928 0.4702 0.078 Uiso 1 1 calc R
C30 C 0.1752(5) 0.3547(3) 0.3592(3) 0.0525(12) Uani 1 1 d .
H30 H 0.2528 0.3153 0.3806 0.063 Uiso 1 1 calc R
C31 C 0.0240(5) 0.4414(3) 0.1520(3) 0.0577(13) Uani 1 1 d .
H31A H -0.0718 0.4775 0.1415 0.069 Uiso 1 1 calc R
H31B H 0.1081 0.4703 0.1317 0.069 Uiso 1 1 calc R
C32 C -0.1201(6) 0.3290(3) 0.1201(3) 0.0809(17) Uani 1 1 d .
H32A H -0.1357 0.3200 0.1783 0.121 Uiso 1 1 calc R
H32B H -0.1145 0.2768 0.0927 0.121 Uiso 1 1 calc R
H32C H -0.2046 0.3668 0.0980 0.121 Uiso 1 1 calc R
C33 C 0.0545(6) 0.3765(3) 0.0185(3) 0.0817(17) Uani 1 1 d .
H33A H 0.0648 0.3235 -0.0076 0.122 Uiso 1 1 calc R
H33B H 0.1485 0.4010 0.0117 0.122 Uiso 1 1 calc R
H33C H -0.0291 0.4128 -0.0064 0.122 Uiso 1 1 calc R
C34 C 0.1864(4) 0.1852(2) 0.1895(2) 0.0377(10) Uani 1 1 d .
C35 C 0.2134(4) 0.1263(3) 0.1274(2) 0.0407(10) Uani 1 1 d .
C36 C 0.1222(5) 0.0629(3) 0.1227(3) 0.0498(12) Uani 1 1 d .
H36 H 0.1397 0.0245 0.0810 0.060 Uiso 1 1 calc R
C37 C 0.0056(5) 0.0558(3) 0.1793(3) 0.0537(12) Uani 1 1 d .
H37 H -0.0548 0.0126 0.1757 0.064 Uiso 1 1 calc R
C38 C -0.0213(5) 0.1123(3) 0.2405(3) 0.0554(13) Uani 1 1 d .
H38 H -0.1004 0.1078 0.2785 0.066 Uiso 1 1 calc R
C39 C 0.0695(5) 0.1763(2) 0.2459(3) 0.0465(11) Uani 1 1 d .
H39 H 0.0515 0.2140 0.2883 0.056 Uiso 1 1 calc R
C40 C 0.3420(5) 0.1327(3) 0.0656(3) 0.0528(12) Uani 1 1 d .
H40A H 0.3539 0.0834 0.0322 0.063 Uiso 1 1 calc R
H40B H 0.3146 0.1809 0.0290 0.063 Uiso 1 1 calc R
C41 C 0.6015(6) 0.1653(4) 0.0478(3) 0.097(2) Uani 1 1 d .
H41A H 0.6259 0.1227 0.0080 0.145 Uiso 1 1 calc R
H41B H 0.6932 0.1733 0.0773 0.145 Uiso 1 1 calc R
H41C H 0.5611 0.2166 0.0198 0.145 Uiso 1 1 calc R
C42 C 0.5454(6) 0.0633(3) 0.1499(3) 0.0787(17) Uani 1 1 d .
H42A H 0.4706 0.0497 0.1901 0.118 Uiso 1 1 calc R
H42B H 0.6399 0.0703 0.1773 0.118 Uiso 1 1 calc R
H42C H 0.5643 0.0189 0.1115 0.118 Uiso 1 1 calc R
C43 C 0.4789(4) 0.2491(3) 0.2828(2) 0.0411(10) Uani 1 1 d .
C44 C 0.4813(5) 0.1760(3) 0.3298(3) 0.0575(13) Uani 1 1 d .
H44 H 0.4045 0.1420 0.3225 0.069 Uiso 1 1 calc R
C45 C 0.5955(6) 0.1527(4) 0.3874(3) 0.0729(15) Uani 1 1 d .
H45 H 0.5944 0.1035 0.4186 0.087 Uiso 1 1 calc R
C46 C 0.7092(6) 0.2009(4) 0.3990(3) 0.0750(17) Uani 1 1 d .
H46 H 0.7862 0.1843 0.4377 0.090 Uiso 1 1 calc R
C47 C 0.7111(6) 0.2736(4) 0.3541(4) 0.0755(17) Uani 1 1 d .
H47 H 0.7885 0.3070 0.3625 0.091 Uiso 1 1 calc R
C48 C 0.5967(5) 0.2973(3) 0.2959(3) 0.0574(13) Uani 1 1 d .
H48 H 0.5990 0.3466 0.2650 0.069 Uiso 1 1 calc R
N1 N 0.5388(4) 0.3662(2) 0.6099(2) 0.0516(10) Uani 1 1 d .
N2 N 0.1786(4) 0.1501(2) 0.6002(2) 0.0547(10) Uani 1 1 d .
N3 N 0.0230(4) 0.3646(2) 0.1068(2) 0.0515(10) Uani 1 1 d .
N4 N 0.4873(4) 0.1402(2) 0.1056(2) 0.0574(10) Uani 1 1 d .
Sb1 Sb 0.28559(3) 0.294041(17) 0.691803(17) 0.04063(10) Uani 1 1 d .
Sb2 Sb 0.31211(3) 0.291971(17) 0.188252(17) 0.04084(10) Uani 1 1 d .

loop_
_atom_site_aniso_label
_atom_site_aniso_U_11
_atom_site_aniso_U_22
_atom_site_aniso_U_33
_atom_site_aniso_U_23
_atom_site_aniso_U_13
_atom_site_aniso_U_12
C1 0.043(2) 0.032(2) 0.044(3) -0.006(2) -0.001(2) -0.0004(19)
C2 0.051(3) 0.039(3) 0.049(3) -0.002(2) 0.003(2) -0.006(2)
C3 0.071(3) 0.053(3) 0.073(4) -0.009(3) 0.005(3) -0.027(3)
C4 0.087(4) 0.073(4) 0.068(4) -0.032(3) -0.004(3) -0.026(3)
C5 0.084(4) 0.072(4) 0.045(3) -0.017(3) 0.003(3) -0.021(3)
C6 0.061(3) 0.050(3) 0.053(3) -0.008(2) 0.008(2) -0.016(2)
C7 0.066(3) 0.043(3) 0.062(3) 0.005(2) 0.007(3) -0.012(2)
C8 0.062(4) 0.082(4) 0.089(4) 0.005(3) 0.015(3) 0.008(3)
C9 0.105(5) 0.085(4) 0.045(3) 0.002(3) 0.003(3) -0.003(3)
C10 0.037(2) 0.031(2) 0.044(3) -0.0005(19) 0.0011(19) -0.0060(18)
C11 0.040(2) 0.040(3) 0.046(3) -0.003(2) 0.002(2) -0.005(2)
C12 0.053(3) 0.044(3) 0.069(3) -0.017(2) 0.000(3) -0.002(2)
C13 0.049(3) 0.040(3) 0.095(4) -0.005(3) -0.001(3) 0.009(2)
C14 0.053(3) 0.049(3) 0.080(4) 0.002(3) -0.018(3) 0.002(2)
C15 0.052(3) 0.042(3) 0.054(3) -0.005(2) -0.014(2) -0.005(2)
C16 0.056(3) 0.057(3) 0.046(3) -0.014(2) -0.003(2) -0.008(2)
C17 0.062(4) 0.108(5) 0.106(5) 0.005(4) -0.033(3) 0.009(3)
C18 0.065(4) 0.079(4) 0.096(4) 0.003(3) -0.002(3) -0.029(3)
C19 0.042(3) 0.050(3) 0.044(3) -0.014(2) 0.002(2) -0.016(2)
C20 0.067(3) 0.062(3) 0.049(3) -0.007(3) 0.001(3) -0.023(3)
C21 0.109(5) 0.078(4) 0.039(3) 0.003(3) 0.004(3) -0.052(4)
C22 0.086(5) 0.134(6) 0.067(4) -0.038(4) 0.034(4) -0.071(5)
C23 0.053(4) 0.118(6) 0.096(5) -0.039(4) 0.018(4) -0.027(4)
C24 0.041(3) 0.074(4) 0.072(4) -0.020(3) 0.000(3) -0.016(3)
C25 0.048(3) 0.034(2) 0.040(3) -0.008(2) -0.003(2) -0.0075(19)
C26 0.057(3) 0.033(3) 0.051(3) -0.004(2) -0.002(2) -0.009(2)
C27 0.065(3) 0.048(3) 0.077(4) -0.015(3) -0.007(3) 0.009(2)
C28 0.081(4) 0.064(4) 0.072(4) -0.030(3) 0.003(3) 0.005(3)
C29 0.077(4) 0.070(4) 0.047(3) -0.017(3) -0.003(3) -0.001(3)
C30 0.056(3) 0.050(3) 0.050(3) -0.006(2) -0.006(2) 0.001(2)
C31 0.067(3) 0.044(3) 0.060(3) 0.007(2) -0.007(3) -0.001(2)
C32 0.070(4) 0.093(4) 0.084(4) 0.010(3) -0.023(3) -0.027(3)
C33 0.112(5) 0.080(4) 0.054(3) 0.009(3) -0.014(3) -0.018(3)
C34 0.038(2) 0.034(2) 0.040(2) -0.0004(19) -0.0023(19) -0.0013(18)
C35 0.038(2) 0.044(3) 0.041(3) -0.002(2) -0.005(2) -0.005(2)
C36 0.050(3) 0.044(3) 0.057(3) -0.011(2) -0.002(2) -0.008(2)
C37 0.045(3) 0.043(3) 0.075(4) 0.000(3) -0.006(3) -0.014(2)
C38 0.045(3) 0.044(3) 0.077(4) 0.007(3) 0.016(2) -0.008(2)
C39 0.048(3) 0.036(3) 0.054(3) -0.010(2) 0.007(2) -0.001(2)
C40 0.052(3) 0.056(3) 0.051(3) -0.012(2) 0.007(2) -0.007(2)
C41 0.078(4) 0.107(5) 0.110(5) -0.011(4) 0.039(4) -0.033(4)
C42 0.055(3) 0.089(4) 0.087(4) 0.007(3) 0.009(3) 0.005(3)
C43 0.037(2) 0.045(3) 0.041(3) -0.007(2) 0.0011(19) -0.004(2)
C44 0.045(3) 0.071(4) 0.057(3) 0.002(3) -0.004(2) -0.007(2)
C45 0.065(4) 0.086(4) 0.062(4) 0.008(3) -0.004(3) 0.009(3)
C46 0.051(3) 0.114(5) 0.055(4) -0.028(4) -0.015(3) 0.017(3)
C47 0.045(3) 0.099(5) 0.084(4) -0.036(4) -0.007(3) -0.009(3)
C48 0.045(3) 0.057(3) 0.072(3) -0.018(3) 0.002(3) -0.008(2)
N1 0.058(2) 0.050(2) 0.046(2) 0.0012(19) 0.0044(19) -0.0012(19)
N2 0.044(2) 0.058(3) 0.062(3) -0.003(2) -0.010(2) -0.0046(19)
N3 0.063(3) 0.049(2) 0.044(2) 0.0024(19) -0.0086(19) -0.0144(19)
N4 0.046(2) 0.067(3) 0.060(3) -0.007(2) 0.014(2) -0.012(2)
Sb1 0.04066(18) 0.03761(18) 0.04224(19) -0.00190(14) -0.00107(13) 0.00058(13)
Sb2 0.04262(18) 0.03864(18) 0.04247(19) -0.00134(14) 0.00308(13) -0.01000(13)

loop_
_atom_type_symbol
_atom_type_description
_atom_type_scat_dispersion_real
_atom_type_scat_dispersion_imag
_atom_type_scat_source
C C 0.0033 0.0016 'International Tables Vol C Tables 4.2.6.8 and 6.1.1.4'
H H 0.0000 0.0000 'International Tables Vol C Tables 4.2.6.8 and 6.1.1.4'
N N 0.0061 0.0033 'International Tables Vol C Tables 4.2.6.8 and 6.1.1.4'
Sb Sb -0.5866 1.5461 'International Tables Vol C Tables 4.2.6.8 and 6.1.1.4'

loop_
_geom_angle_atom_site_label_1
_geom_angle_atom_site_label_2
_geom_angle_atom_site_label_3
_geom_angle
C6 C1 C2 117.7(4)
C6 C1 Sb1 122.3(3)
C2 C1 Sb1 120.0(3)
C3 C2 C1 119.6(4)
C3 C2 C7 120.0(4)
C1 C2 C7 120.3(4)
C4 C3 C2 121.6(5)
C4 C3 H3 119.2
C2 C3 H3 119.2
C3 C4 C5 120.0(5)
C3 C4 H4 120.0
C5 C4 H4 120.0
C4 C5 C6 118.9(5)
C4 C5 H5 120.6
C6 C5 H5 120.6
C5 C6 C1 122.2(4)
C5 C6 H6 118.9
C1 C6 H6 118.9
N1 C7 C2 111.6(4)
N1 C7 H7A 109.3
C2 C7 H7A 109.3
N1 C7 H7B 109.3
C2 C7 H7B 109.3
H7A C7 H7B 108.0
N1 C8 H8A 109.5
N1 C8 H8B 109.5
H8A C8 H8B 109.5
N1 C8 H8C 109.5
H8A C8 H8C 109.5
H8B C8 H8C 109.5
N1 C9 H9A 109.5
N1 C9 H9B 109.5
H9A C9 H9B 109.5
N1 C9 H9C 109.5
H9A C9 H9C 109.5
H9B C9 H9C 109.5
C15 C10 C11 118.2(4)
C15 C10 Sb1 122.2(3)
C11 C10 Sb1 119.5(3)
C12 C11 C10 119.4(4)
C12 C11 C16 120.0(4)
C10 C11 C16 120.5(4)
C13 C12 C11 120.9(4)
C13 C12 H12 119.6
C11 C12 H12 119.6
C14 C13 C12 120.3(4)
C14 C13 H13 119.8
C12 C13 H13 119.8
C13 C14 C15 119.8(4)
C13 C14 H14 120.1
C15 C14 H14 120.1
C14 C15 C10 121.4(4)
C14 C15 H15 119.3
C10 C15 H15 119.3
N2 C16 C11 111.3(4)
N2 C16 H16A 109.4
C11 C16 H16A 109.4
N2 C16 H16B 109.4
C11 C16 H16B 109.4
H16A C16 H16B 108.0
N2 C17 H17A 109.5
N2 C17 H17B 109.5
H17A C17 H17B 109.5
N2 C17 H17C 109.5
H17A C17 H17C 109.5
H17B C17 H17C 109.5
N2 C18 H18A 109.5
N2 C18 H18B 109.5
H18A C18 H18B 109.5
N2 C18 H18C 109.5
H18A C18 H18C 109.5
H18B C18 H18C 109.5
C24 C19 C20 118.3(4)
C24 C19 Sb1 117.0(4)
C20 C19 Sb1 124.6(3)
C21 C20 C19 120.4(5)
C21 C20 H20 119.8
C19 C20 H20 119.8
C20 C21 C22 120.3(6)
C20 C21 H21 119.9
C22 C21 H21 119.9
C23 C22 C21 119.6(5)
C23 C22 H22 120.2
C21 C22 H22 120.2
C22 C23 C24 121.0(6)
C22 C23 H23 119.5
C24 C23 H23 119.5
C23 C24 C19 120.5(5)
C23 C24 H24 119.8
C19 C24 H24 119.8
C30 C25 C26 117.8(4)
C30 C25 Sb2 122.4(3)
C26 C25 Sb2 119.8(3)
C27 C26 C25 119.6(4)
C27 C26 C31 120.1(4)
C25 C26 C31 120.2(4)
C28 C27 C26 121.9(5)
C28 C27 H27 119.1
C26 C27 H27 119.1
C27 C28 C29 119.2(5)
C27 C28 H28 120.4
C29 C28 H28 120.4
C28 C29 C30 119.6(5)
C28 C29 H29 120.2
C30 C29 H29 120.2
C25 C30 C29 121.9(4)
C25 C30 H30 119.0
C29 C30 H30 119.0
N3 C31 C26 112.3(4)
N3 C31 H31A 109.1
C26 C31 H31A 109.1
N3 C31 H31B 109.1
C26 C31 H31B 109.1
H31A C31 H31B 107.9
N3 C32 H32A 109.5
N3 C32 H32B 109.5
H32A C32 H32B 109.5
N3 C32 H32C 109.5
H32A C32 H32C 109.5
H32B C32 H32C 109.5
N3 C33 H33A 109.5
N3 C33 H33B 109.5
H33A C33 H33B 109.5
N3 C33 H33C 109.5
H33A C33 H33C 109.5
H33B C33 H33C 109.5
C39 C34 C35 118.1(4)
C39 C34 Sb2 121.9(3)
C35 C34 Sb2 119.7(3)
C36 C35 C34 120.0(4)
C36 C35 C40 120.1(4)
C34 C35 C40 119.9(4)
C37 C36 C35 120.8(4)
C37 C36 H36 119.6
C35 C36 H36 119.6
C38 C37 C36 120.0(4)
C38 C37 H37 120.0
C36 C37 H37 120.0
C37 C38 C39 119.9(4)
C37 C38 H38 120.1
C39 C38 H38 120.1
C34 C39 C38 121.3(4)
C34 C39 H39 119.4
C38 C39 H39 119.4
N4 C40 C35 112.0(4)
N4 C40 H40A 109.2
C35 C40 H40A 109.2
N4 C40 H40B 109.2
C35 C40 H40B 109.2
H40A C40 H40B 107.9
N4 C41 H41A 109.5
N4 C41 H41B 109.5
H41A C41 H41B 109.5
N4 C41 H41C 109.5
H41A C41 H41C 109.5
H41B C41 H41C 109.5
N4 C42 H42A 109.5
N4 C42 H42B 109.5
H42A C42 H42B 109.5
N4 C42 H42C 109.5
H42A C42 H42C 109.5
H42B C42 H42C 109.5
C44 C43 C48 117.1(4)
C44 C43 Sb2 125.4(3)
C48 C43 Sb2 117.5(3)
C45 C44 C43 121.2(5)
C45 C44 H44 119.4
C43 C44 H44 119.4
C46 C45 C44 120.6(5)
C46 C45 H45 119.7
C44 C45 H45 119.7
C45 C46 C47 120.2(5)
C45 C46 H46 119.9
C47 C46 H46 119.9
C46 C47 C48 119.5(5)
C46 C47 H47 120.3
C48 C47 H47 120.3
C47 C48 C43 121.5(5)
C47 C48 H48 119.3
C43 C48 H48 119.3
C9 N1 C8 111.2(4)
C9 N1 C7 111.9(4)
C8 N1 C7 111.2(4)
C16 N2 C17 111.1(4)
C16 N2 C18 111.4(4)
C17 N2 C18 110.9(4)
C32 N3 C31 111.4(4)
C32 N3 C33 111.4(4)
C31 N3 C33 112.2(4)
C41 N4 C40 112.1(4)
C41 N4 C42 110.9(4)
C40 N4 C42 110.9(4)
C10 Sb1 C19 97.64(16)
C10 Sb1 C1 96.09(14)
C19 Sb1 C1 93.76(15)
C43 Sb2 C34 98.48(15)
C43 Sb2 C25 93.23(15)
C34 Sb2 C25 95.99(14)

loop_
_geom_bond_atom_site_label_1
_geom_bond_atom_site_label_2
_geom_bond_distance
C1 C6 1.392(5)
C1 C2 1.397(5)
C1 Sb1 2.177(4)
C2 C3 1.391(6)
C2 C7 1.509(6)
C3 C4 1.364(6)
C3 H3 0.9300
C4 C5 1.379(6)
C4 H4 0.9300
C5 C6 1.389(6)
C5 H5 0.9300
C6 H6 0.9300
C7 N1 1.468(5)
C7 H7A 0.9700
C7 H7B 0.9700
C8 N1 1.452(5)
C8 H8A 0.9600
C8 H8B 0.9600
C8 H8C 0.9600
C9 N1 1.452(5)
C9 H9A 0.9600
C9 H9B 0.9600
C9 H9C 0.9600
C10 C15 1.388(5)
C10 C11 1.396(5)
C10 Sb1 2.155(4)
C11 C12 1.393(6)
C11 C16 1.511(5)
C12 C13 1.369(6)
C12 H12 0.9300
C13 C14 1.356(6)
C13 H13 0.9300
C14 C15 1.387(6)
C14 H14 0.9300
C15 H15 0.9300
C16 N2 1.445(5)
C16 H16A 0.9700
C16 H16B 0.9700
C17 N2 1.452(5)
C17 H17A 0.9600
C17 H17B 0.9600
C17 H17C 0.9600
C18 N2 1.455(6)
C18 H18A 0.9600
C18 H18B 0.9600
C18 H18C 0.9600
C19 C24 1.376(6)
C19 C20 1.399(6)
C19 Sb1 2.169(4)
C20 C21 1.367(6)
C20 H20 0.9300
C21 C22 1.379(8)
C21 H21 0.9300
C22 C23 1.357(8)
C22 H22 0.9300
C23 C24 1.375(7)
C23 H23 0.9300
C24 H24 0.9300
C25 C30 1.382(5)
C25 C26 1.405(5)
C25 Sb2 2.184(4)
C26 C27 1.381(6)
C26 C31 1.506(6)
C27 C28 1.370(6)
C27 H27 0.9300
C28 C29 1.379(6)
C28 H28 0.9300
C29 C30 1.387(6)
C29 H29 0.9300
C30 H30 0.9300
C31 N3 1.460(5)
C31 H31A 0.9700
C31 H31B 0.9700
C32 N3 1.452(5)
C32 H32A 0.9600
C32 H32B 0.9600
C32 H32C 0.9600
C33 N3 1.463(5)
C33 H33A 0.9600
C33 H33B 0.9600
C33 H33C 0.9600
C34 C39 1.383(5)
C34 C35 1.402(5)
C34 Sb2 2.158(4)
C35 C36 1.379(5)
C35 C40 1.510(5)
C36 C37 1.377(6)
C36 H36 0.9300
C37 C38 1.366(6)
C37 H37 0.9300
C38 C39 1.386(5)
C38 H38 0.9300
C39 H39 0.9300
C40 N4 1.450(5)
C40 H40A 0.9700
C40 H40B 0.9700
C41 N4 1.449(5)
C41 H41A 0.9600
C41 H41B 0.9600
C41 H41C 0.9600
C42 N4 1.451(6)
C42 H42A 0.9600
C42 H42B 0.9600
C42 H42C 0.9600
C43 C44 1.383(6)
C43 C48 1.388(5)
C43 Sb2 2.157(4)
C44 C45 1.378(6)
C44 H44 0.9300
C45 C46 1.355(7)
C45 H45 0.9300
C46 C47 1.365(7)
C46 H46 0.9300
C47 C48 1.387(6)
C47 H47 0.9300
C48 H48 0.9300

loop_
_geom_torsion_atom_site_label_1
_geom_torsion_atom_site_label_2
_geom_torsion_atom_site_label_3
_geom_torsion_atom_site_label_4
_geom_torsion
C6 C1 C2 C3 0.5(6)
Sb1 C1 C2 C3 179.1(3)
C6 C1 C2 C7 -177.6(4)
Sb1 C1 C2 C7 1.0(5)
C1 C2 C3 C4 -0.9(7)
C7 C2 C3 C4 177.2(5)
C2 C3 C4 C5 1.4(8)
C3 C4 C5 C6 -1.4(8)
C4 C5 C6 C1 1.1(7)
C2 C1 C6 C5 -0.6(7)
Sb1 C1 C6 C5 -179.1(3)
C3 C2 C7 N1 134.2(4)
C1 C2 C7 N1 -47.7(6)
C15 C10 C11 C12 -0.3(6)
Sb1 C10 C11 C12 175.4(3)
C15 C10 C11 C16 179.8(4)
Sb1 C10 C11 C16 -4.4(5)
C10 C11 C12 C13 -0.5(7)
C16 C11 C12 C13 179.4(4)
C11 C12 C13 C14 1.0(7)
C12 C13 C14 C15 -0.7(8)
C13 C14 C15 C10 0.0(7)
C11 C10 C15 C14 0.5(6)
Sb1 C10 C15 C14 -175.1(3)
C12 C11 C16 N2 128.2(4)
C10 C11 C16 N2 -51.9(5)
C24 C19 C20 C21 -1.3(7)
Sb1 C19 C20 C21 -178.2(3)
C19 C20 C21 C22 1.1(7)
C20 C21 C22 C23 -0.6(8)
C21 C22 C23 C24 0.2(9)
C22 C23 C24 C19 -0.4(8)
C20 C19 C24 C23 0.9(7)
Sb1 C19 C24 C23 178.1(4)
C30 C25 C26 C27 0.3(6)
Sb2 C25 C26 C27 -179.0(3)
C30 C25 C26 C31 177.4(4)
Sb2 C25 C26 C31 -1.9(5)
C25 C26 C27 C28 -0.3(7)
C31 C26 C27 C28 -177.4(5)
C26 C27 C28 C29 -0.4(8)
C27 C28 C29 C30 1.1(8)
C26 C25 C30 C29 0.4(6)
Sb2 C25 C30 C29 179.6(3)
C28 C29 C30 C25 -1.1(7)
C27 C26 C31 N3 -133.5(4)
C25 C26 C31 N3 49.4(6)
C39 C34 C35 C36 1.4(6)
Sb2 C34 C35 C36 -173.1(3)
C39 C34 C35 C40 -178.8(4)
Sb2 C34 C35 C40 6.7(5)
C34 C35 C36 C37 -0.9(6)
C40 C35 C36 C37 179.3(4)
C35 C36 C37 C38 0.4(7)
C36 C37 C38 C39 -0.4(7)
C35 C34 C39 C38 -1.5(6)
Sb2 C34 C39 C38 172.9(3)
C37 C38 C39 C34 1.0(7)
C36 C35 C40 N4 -129.1(4)
C34 C35 C40 N4 51.1(5)
C48 C43 C44 C45 0.4(7)
Sb2 C43 C44 C45 178.2(3)
C43 C44 C45 C46 -0.4(8)
C44 C45 C46 C47 0.6(8)
C45 C46 C47 C48 -0.7(8)
C46 C47 C48 C43 0.7(7)
C44 C43 C48 C47 -0.5(6)
Sb2 C43 C48 C47 -178.5(3)
C2 C7 N1 C9 161.9(4)
C2 C7 N1 C8 -73.1(5)
C11 C16 N2 C17 168.1(4)
C11 C16 N2 C18 -67.8(5)
C26 C31 N3 C32 72.5(5)
C26 C31 N3 C33 -161.9(4)
C35 C40 N4 C41 -166.8(4)
C35 C40 N4 C42 68.6(5)
C15 C10 Sb1 C19 -82.0(3)
C11 C10 Sb1 C19 102.5(3)
C15 C10 Sb1 C1 12.7(4)
C11 C10 Sb1 C1 -162.9(3)
C24 C19 Sb1 C10 -166.5(3)
C20 C19 Sb1 C10 10.4(4)
C24 C19 Sb1 C1 96.8(3)
C20 C19 Sb1 C1 -86.2(4)
C6 C1 Sb1 C10 -84.4(4)
C2 C1 Sb1 C10 97.1(3)
C6 C1 Sb1 C19 13.7(4)
C2 C1 Sb1 C19 -164.8(3)
C44 C43 Sb2 C34 -4.6(4)
C48 C43 Sb2 C34 173.2(3)
C44 C43 Sb2 C25 92.0(4)
C48 C43 Sb2 C25 -90.2(3)
C39 C34 Sb2 C43 83.7(3)
C35 C34 Sb2 C43 -102.0(3)
C39 C34 Sb2 C25 -10.5(3)
C35 C34 Sb2 C25 163.9(3)
C30 C25 Sb2 C43 -14.4(4)
C26 C25 Sb2 C43 164.9(3)
C30 C25 Sb2 C34 84.5(3)
C26 C25 Sb2 C34 -96.3(3)
